data_7215546
loop_
_publ_author_name
'Li, Suyue'
'Li, Ming'
'Qin, Jingui'
'Tong, Mingliang'
'Chen, Xiaoming'
'Liu, Tao'
'Fu, Yang'
'Wu, Shuixing'
'Su, Zhongmin'

_publ_section_title
;
 Synthesis, crystal structures and nonlinear optical properties of three
 TCF-based chromophores
;
_journal_coden_ASTM CRECF4
_journal_issue 4
_journal_name_full CrystEngComm
_journal_page_first 589
_journal_page_last 596
_journal_paper_doi 10.1039/b811833g
_journal_volume 11
_journal_year 2009
_chemical_formula_sum 'C30 H28 N4 O2'
_chemical_formula_weight 476.56
_space_group_IT_number 2
_symmetry_cell_setting triclinic
_symmetry_space_group_name_Hall '-P 1'
_symmetry_space_group_name_H-M 'P -1'
_atom_sites_solution_hydrogens geom
_atom_sites_solution_primary direct
_atom_sites_solution_secondary difmap
_audit_creation_method SHELXL-97
_cell_angle_alpha 67.973(2)
_cell_angle_beta 88.486(2)
_cell_angle_gamma 83.183(2)
_cell_formula_units_Z 2
_cell_length_a 8.0729(7)
_cell_length_b 12.3815(11)
_cell_length_c 14.1342(13)
_cell_measurement_temperature 292(2)
_cell_volume 1300.1(2)
_computing_cell_refinement 'Bruker SMART'
_computing_data_collection 'Bruker SMART'
_computing_data_reduction 'Bruker SAINT'
_computing_molecular_graphics 'Bruker SHELXTL'
_computing_publication_material 'Bruker SHELXTL'
_computing_structure_refinement 'SHELXL-97 (Sheldrick, 1997)'
_computing_structure_solution 'SHELXS-97 (Sheldrick, 1990)'
_diffrn_ambient_temperature 292(2)
_diffrn_measured_fraction_theta_full 0.990
_diffrn_measured_fraction_theta_max 0.990
_diffrn_measurement_device_type 'CCD area detector'
_diffrn_measurement_method 'phi and omega scans'
_diffrn_radiation_monochromator graphite
_diffrn_radiation_source 'fine-focus sealed tube'
_diffrn_radiation_type MoK\a
_diffrn_radiation_wavelength 0.71073
_diffrn_reflns_av_R_equivalents 0.0353
_diffrn_reflns_av_sigmaI/netI 0.0592
_diffrn_reflns_limit_h_max 9
_diffrn_reflns_limit_h_min -9
_diffrn_reflns_limit_k_max 14
_diffrn_reflns_limit_k_min -14
_diffrn_reflns_limit_l_max 16
_diffrn_reflns_limit_l_min -16
_diffrn_reflns_number 8911
_diffrn_reflns_theta_full 25.00
_diffrn_reflns_theta_max 25.00
_diffrn_reflns_theta_min 1.55
_exptl_absorpt_coefficient_mu 0.078
_exptl_absorpt_correction_T_max 0.9923
_exptl_absorpt_correction_T_min 0.9770
_exptl_absorpt_correction_type multi-scan
_exptl_absorpt_process_details SADABS
_exptl_crystal_colour black
_exptl_crystal_density_diffrn 1.217
_exptl_crystal_density_method 'not measured'
_exptl_crystal_description block
_exptl_crystal_F_000 504
_exptl_crystal_size_max 0.30
_exptl_crystal_size_mid 0.20
_exptl_crystal_size_min 0.10
_refine_diff_density_max 0.459
_refine_diff_density_min -0.218
_refine_diff_density_rms 0.043
_refine_ls_extinction_method none
_refine_ls_goodness_of_fit_ref 1.023
_refine_ls_hydrogen_treatment constr
_refine_ls_matrix_type full
_refine_ls_number_parameters 338
_refine_ls_number_reflns 4538
_refine_ls_number_restraints 2
_refine_ls_restrained_S_all 1.033
_refine_ls_R_factor_all 0.1115
_refine_ls_R_factor_gt 0.0651
_refine_ls_shift/su_max 0.000
_refine_ls_shift/su_mean 0.000
_refine_ls_structure_factor_coef Fsqd
_refine_ls_weighting_details 'calc w=1/[\s^2^(Fo^2^)+(0.1038P)^2^+0.0640P] where P=(Fo^2^+2Fc^2^)/3'
_refine_ls_weighting_scheme calc
_refine_ls_wR_factor_gt 0.1680
_refine_ls_wR_factor_ref 0.2009
_reflns_number_gt 2710
_reflns_number_total 4538
_reflns_threshold_expression >2sigma(I)
_cod_duplicate_entry 7200271
_cod_data_source_file b811833g.txt
_cod_data_source_block 2
_cod_depositor_comments
;
The following automatic conversions were performed:

'_symmetry_cell_setting' value 'Triclinic' changed to 'triclinic'
according to
/usr/data/users/saulius/automatic-downloads/retrospective/RSC/lib/dictionaries/cif_core.dic
dictionary named 'cif_core.dic' version 2.4.2 from 2011-04-26.

Automatic conversion script
Id: cif_fix_values 2281 2013-09-26 08:29:07Z andrius 

 Updated bibliographic information.

 Antanas Vaitkus,
 2019-09-18

 Marked entry as a duplicate of entry 7200271.

 Antanas Vaitkus,
 2019-09-18
;
_cod_original_sg_symbol_H-M P-1
_cod_database_code 7215546

loop_
_symmetry_equiv_pos_as_xyz
'x, y, z'
'-x, -y, -z'

loop_
_atom_site_label
_atom_site_type_symbol
_atom_site_fract_x
_atom_site_fract_y
_atom_site_fract_z
_atom_site_U_iso_or_equiv
_atom_site_adp_type
_atom_site_occupancy
_atom_site_symmetry_multiplicity
_atom_site_calc_flag
_atom_site_refinement_flags
_atom_site_disorder_assembly
_atom_site_disorder_group
C1 C 1.0607(4) 0.6996(3) 0.0442(2) 0.0610(9) Uani 1 1 d . . .
C2 C 0.9323(3) 0.6397(2) 0.0244(2) 0.0489(7) Uani 1 1 d . . .
C3 C 0.9012(3) 0.6597(2) -0.0791(3) 0.0540(8) Uani 1 1 d . . .
C4 C 0.8400(3) 0.5713(2) 0.1009(2) 0.0430(6) Uani 1 1 d . . .
C5 C 0.9735(4) 0.5647(3) 0.2643(2) 0.0678(9) Uani 1 1 d . . .
C6 C 0.8493(3) 0.5386(2) 0.2088(2) 0.0477(7) Uani 1 1 d . . .
C7 C 0.7205(3) 0.4751(2) 0.2536(2) 0.0449(7) Uani 1 1 d . . .
C8 C 0.6233(3) 0.4616(2) 0.16914(19) 0.0452(7) Uani 1 1 d . . .
C9 C 0.4470(3) 0.5239(3) 0.1520(2) 0.0611(8) Uani 1 1 d . . .
H9A H 0.4485 0.6031 0.1473 0.092 Uiso 1 1 calc R . .
H9B H 0.3792 0.4836 0.2080 0.092 Uiso 1 1 calc R . .
H9C H 0.4017 0.5244 0.0897 0.092 Uiso 1 1 calc R . .
C10 C 0.6337(4) 0.3358(3) 0.1771(2) 0.0661(9) Uani 1 1 d . . .
H10A H 0.5877 0.3336 0.1160 0.099 Uiso 1 1 calc R . .
H10B H 0.5717 0.2919 0.2348 0.099 Uiso 1 1 calc R . .
H10C H 0.7483 0.3020 0.1855 0.099 Uiso 1 1 calc R . .
C11 C 0.6872(4) 0.4308(3) 0.3594(2) 0.0533(8) Uani 1 1 d . . .
H11 H 0.7668 0.4363 0.4032 0.064 Uiso 1 1 calc R . .
C12 C 0.5502(4) 0.3812(3) 0.4018(2) 0.0547(8) Uani 1 1 d . . .
H12 H 0.4732 0.3748 0.3570 0.066 Uiso 1 1 calc R . .
C13 C 0.5083(4) 0.3372(2) 0.5076(2) 0.0532(7) Uani 1 1 d . . .
C14 C 0.6185(4) 0.3217(3) 0.5879(2) 0.0587(8) Uani 1 1 d . . .
H14 H 0.7256 0.3433 0.5736 0.070 Uiso 1 1 calc R . .
C15 C 0.3474(4) 0.3059(3) 0.5345(2) 0.0659(9) Uani 1 1 d . . .
H15 H 0.2709 0.3157 0.4830 0.079 Uiso 1 1 calc R . .
C16 C 0.5692(4) 0.2744(3) 0.6886(2) 0.0642(9) Uani 1 1 d . . .
H16 H 0.6445 0.2639 0.7409 0.077 Uiso 1 1 calc R . .
C17 C 0.2993(4) 0.2614(3) 0.6335(2) 0.0671(9) Uani 1 1 d . . .
H17 H 0.1904 0.2437 0.6478 0.081 Uiso 1 1 calc R . .
C18 C 0.4085(4) 0.2421(3) 0.7131(2) 0.0590(8) Uani 1 1 d . . .
C19 C 0.3486(5) 0.1915(3) 0.8180(3) 0.0715(9) Uani 1 1 d . . .
H19 H 0.2382 0.1757 0.8249 0.086 Uiso 1 1 calc R . .
C20 C 0.4330(4) 0.1665(3) 0.9020(3) 0.0642(9) Uani 1 1 d . . .
H20 H 0.5434 0.1823 0.8953 0.077 Uiso 1 1 calc R . .
C21 C 0.3720(4) 0.1156(2) 1.0069(2) 0.0546(8) Uani 1 1 d . . .
C22 C 0.4635(4) 0.1180(3) 1.0865(2) 0.0562(8) Uani 1 1 d . . .
H22 H 0.5657 0.1478 1.0732 0.067 Uiso 1 1 calc R . .
C23 C 0.2249(4) 0.0637(3) 1.0319(2) 0.0622(8) Uani 1 1 d . . .
H23 H 0.1626 0.0568 0.9805 0.075 Uiso 1 1 calc R . .
C24 C 0.4095(4) 0.0783(3) 1.1834(2) 0.0557(8) Uani 1 1 d . . .
H24 H 0.4749 0.0836 1.2344 0.067 Uiso 1 1 calc R . .
C25 C 0.1684(4) 0.0218(3) 1.1316(2) 0.0574(8) Uani 1 1 d . . .
H25 H 0.0689 -0.0116 1.1455 0.069 Uiso 1 1 calc R . .
C26 C 0.2590(3) 0.0294(2) 1.2104(2) 0.0460(7) Uani 1 1 d . A .
C27 C 0.0452(4) -0.0569(3) 1.3337(3) 0.0695(9) Uani 1 1 d . A .
H27A H 0.0438 -0.1029 1.4063 0.083 Uiso 1 1 calc R . .
H27B H 0.0382 -0.1097 1.2980 0.083 Uiso 1 1 calc R . .
C28 C -0.1070(4) 0.0344(4) 1.3050(3) 0.1003(13) Uani 1 1 d . . .
H28A H -0.1009 0.0874 1.3396 0.151 Uiso 1 1 calc R . .
H28B H -0.2061 -0.0038 1.3247 0.151 Uiso 1 1 calc R . .
H28C H -0.1101 0.0775 1.2326 0.151 Uiso 1 1 calc R . .
C29 C 0.3043(4) -0.0103(3) 1.3934(2) 0.0704(9) Uani 1 1 d . A .
H29A H 0.4206 -0.0242 1.3775 0.084 Uiso 1 1 calc R . .
H29B H 0.2805 -0.0762 1.4540 0.084 Uiso 1 1 calc R . .
C30 C 0.2808(7) 0.0967(4) 1.4171(4) 0.1006(13) Uani 1 1 d D . .
H30A H 0.1652 0.1067 1.4359 0.121 Uiso 0.619(8) 1 calc PR A 1
H30B H 0.3481 0.0810 1.4777 0.121 Uiso 0.619(8) 1 calc PR A 1
H30C H 0.3027 0.0711 1.4900 0.121 Uiso 0.381(8) 1 d PR A 2
H30D H 0.3662 0.1437 1.3828 0.121 Uiso 0.381(8) 1 d PR A 2
N1 N 1.1608(4) 0.7503(3) 0.0569(3) 0.0925(10) Uani 1 1 d . . .
N2 N 0.8803(3) 0.6740(2) -0.1639(2) 0.0753(8) Uani 1 1 d . . .
N3 N 1.0713(4) 0.5811(4) 0.3119(3) 0.1143(13) Uani 1 1 d . . .
N4 N 0.2023(3) -0.0072(2) 1.30970(17) 0.0555(6) Uani 1 1 d . . .
O1 O 0.7150(2) 0.52471(16) 0.07677(13) 0.0509(5) Uani 1 1 d . . .
O2 O 0.3140(5) 0.1993(4) 1.3494(3) 0.087(2) Uani 0.619(8) 1 d PD A 1
H2 H 0.3045 0.1998 1.2916 0.130 Uiso 0.619(8) 1 calc PR A 1
O2' O 0.1332(10) 0.1746(8) 1.3976(6) 0.119(4) Uani 0.381(8) 1 d PD A 2
H2' H 0.1112 0.2014 1.3362 0.179 Uiso 0.381(8) 1 calc PR A 2

loop_
_atom_site_aniso_label
_atom_site_aniso_U_11
_atom_site_aniso_U_22
_atom_site_aniso_U_33
_atom_site_aniso_U_23
_atom_site_aniso_U_13
_atom_site_aniso_U_12
C1 0.0448(17) 0.053(2) 0.072(2) -0.0088(16) 0.0038(15) -0.0082(15)
C2 0.0408(15) 0.0459(17) 0.0523(17) -0.0107(13) 0.0074(13) -0.0028(13)
C3 0.0545(18) 0.0410(18) 0.056(2) -0.0077(15) 0.0108(15) -0.0035(13)
C4 0.0402(14) 0.0387(16) 0.0486(16) -0.0149(13) 0.0045(12) -0.0046(12)
C5 0.0543(19) 0.091(3) 0.062(2) -0.0290(18) 0.0058(16) -0.0221(18)
C6 0.0443(15) 0.0496(18) 0.0486(17) -0.0174(13) 0.0011(12) -0.0063(13)
C7 0.0434(15) 0.0453(16) 0.0453(16) -0.0174(13) 0.0031(12) -0.0019(13)
C8 0.0492(16) 0.0467(17) 0.0402(15) -0.0149(12) 0.0089(12) -0.0140(13)
C9 0.0538(18) 0.073(2) 0.0570(19) -0.0227(16) -0.0031(14) -0.0136(16)
C10 0.086(2) 0.056(2) 0.063(2) -0.0264(16) 0.0198(16) -0.0245(17)
C11 0.0558(18) 0.0587(19) 0.0445(17) -0.0175(14) -0.0019(13) -0.0089(15)
C12 0.0640(19) 0.059(2) 0.0430(16) -0.0191(14) 0.0037(14) -0.0170(15)
C13 0.070(2) 0.0480(18) 0.0438(17) -0.0180(13) 0.0053(14) -0.0145(15)
C14 0.0670(19) 0.060(2) 0.0491(18) -0.0200(15) 0.0052(15) -0.0090(16)
C15 0.075(2) 0.078(2) 0.0537(19) -0.0285(17) 0.0141(16) -0.0315(18)
C16 0.087(2) 0.056(2) 0.0475(18) -0.0193(15) -0.0088(16) 0.0007(17)
C17 0.079(2) 0.075(2) 0.054(2) -0.0255(17) 0.0177(17) -0.0324(18)
C18 0.082(2) 0.0438(18) 0.0508(19) -0.0163(14) 0.0223(16) -0.0172(16)
C19 0.083(2) 0.063(2) 0.073(2) -0.0307(18) 0.0068(19) -0.0084(18)
C20 0.073(2) 0.0473(19) 0.073(2) -0.0253(16) 0.0017(17) 0.0016(16)
C21 0.068(2) 0.0387(17) 0.0512(18) -0.0112(13) 0.0186(15) -0.0064(14)
C22 0.0613(19) 0.057(2) 0.0551(19) -0.0256(15) 0.0158(15) -0.0115(15)
C23 0.085(2) 0.058(2) 0.0452(18) -0.0236(15) -0.0119(16) 0.0034(17)
C24 0.0596(18) 0.059(2) 0.0547(19) -0.0277(15) 0.0029(14) -0.0105(15)
C25 0.0615(18) 0.059(2) 0.0539(19) -0.0223(15) 0.0006(15) -0.0129(15)
C26 0.0534(17) 0.0405(16) 0.0442(16) -0.0164(13) 0.0053(13) -0.0047(13)
C27 0.072(2) 0.068(2) 0.060(2) -0.0127(16) 0.0189(16) -0.0170(18)
C28 0.064(2) 0.110(3) 0.112(3) -0.027(3) 0.011(2) -0.002(2)
C29 0.090(2) 0.076(3) 0.0416(17) -0.0163(16) -0.0008(16) -0.0140(19)
C30 0.118(4) 0.111(4) 0.089(3) -0.056(3) -0.015(3) -0.007(3)
N1 0.0566(17) 0.081(2) 0.127(3) -0.0193(19) -0.0103(17) -0.0227(16)
N2 0.083(2) 0.072(2) 0.0565(19) -0.0098(15) 0.0099(15) -0.0027(15)
N3 0.083(2) 0.190(4) 0.090(2) -0.063(2) -0.0041(18) -0.055(2)
N4 0.0633(15) 0.0606(16) 0.0412(14) -0.0159(11) 0.0093(11) -0.0145(12)
O1 0.0578(12) 0.0543(12) 0.0421(11) -0.0156(9) 0.0072(9) -0.0216(10)
O2 0.111(4) 0.097(4) 0.061(3) -0.034(3) -0.003(2) -0.033(3)
O2' 0.146(9) 0.131(8) 0.101(6) -0.072(5) 0.003(5) 0.003(6)

loop_
_atom_type_symbol
_atom_type_description
_atom_type_scat_dispersion_real
_atom_type_scat_dispersion_imag
_atom_type_scat_source
C C 0.0033 0.0016 'International Tables Vol C Tables 4.2.6.8 and 6.1.1.4'
H H 0.0000 0.0000 'International Tables Vol C Tables 4.2.6.8 and 6.1.1.4'
N N 0.0061 0.0033 'International Tables Vol C Tables 4.2.6.8 and 6.1.1.4'
O O 0.0106 0.0060 'International Tables Vol C Tables 4.2.6.8 and 6.1.1.4'

loop_
_geom_angle_atom_site_label_1
_geom_angle_atom_site_label_2
_geom_angle_atom_site_label_3
_geom_angle
N1 C1 C2 177.7(3)
C4 C2 C3 121.7(3)
C4 C2 C1 121.9(3)
C3 C2 C1 116.4(2)
N2 C3 C2 177.9(3)
O1 C4 C2 118.9(2)
O1 C4 C6 109.7(2)
C2 C4 C6 131.4(2)
N3 C5 C6 177.0(4)
C7 C6 C5 123.9(3)
C7 C6 C4 109.8(2)
C5 C6 C4 126.3(2)
C6 C7 C11 125.7(3)
C6 C7 C8 107.2(2)
C11 C7 C8 127.1(2)
O1 C8 C10 106.5(2)
O1 C8 C9 105.6(2)
C10 C8 C9 113.3(2)
O1 C8 C7 102.77(19)
C10 C8 C7 112.8(2)
C9 C8 C7 114.5(2)
C8 C9 H9A 109.5
C8 C9 H9B 109.5
H9A C9 H9B 109.5
C8 C9 H9C 109.5
H9A C9 H9C 109.5
H9B C9 H9C 109.5
C8 C10 H10A 109.5
C8 C10 H10B 109.5
H10A C10 H10B 109.5
C8 C10 H10C 109.5
H10A C10 H10C 109.5
H10B C10 H10C 109.5
C12 C11 C7 125.6(3)
C12 C11 H11 117.2
C7 C11 H11 117.2
C11 C12 C13 128.0(3)
C11 C12 H12 116.0
C13 C12 H12 116.0
C15 C13 C14 116.7(3)
C15 C13 C12 118.8(3)
C14 C13 C12 124.5(3)
C16 C14 C13 120.6(3)
C16 C14 H14 119.7
C13 C14 H14 119.7
C17 C15 C13 122.2(3)
C17 C15 H15 118.9
C13 C15 H15 118.9
C14 C16 C18 121.4(3)
C14 C16 H16 119.3
C18 C16 H16 119.3
C15 C17 C18 121.5(3)
C15 C17 H17 119.3
C18 C17 H17 119.3
C17 C18 C16 117.6(3)
C17 C18 C19 118.3(3)
C16 C18 C19 124.0(3)
C20 C19 C18 127.1(4)
C20 C19 H19 116.4
C18 C19 H19 116.4
C19 C20 C21 126.8(3)
C19 C20 H20 116.6
C21 C20 H20 116.6
C22 C21 C23 116.6(3)
C22 C21 C20 119.4(3)
C23 C21 C20 124.0(3)
C24 C22 C21 122.0(3)
C24 C22 H22 119.0
C21 C22 H22 119.0
C21 C23 C25 122.0(3)
C21 C23 H23 119.0
C25 C23 H23 119.0
C22 C24 C26 122.6(3)
C22 C24 H24 118.7
C26 C24 H24 118.7
C26 C25 C23 120.6(3)
C26 C25 H25 119.7
C23 C25 H25 119.7
C25 C26 N4 121.9(3)
C25 C26 C24 116.1(3)
N4 C26 C24 122.0(3)
N4 C27 C28 113.6(3)
N4 C27 H27A 108.8
C28 C27 H27A 108.8
N4 C27 H27B 108.8
C28 C27 H27B 108.8
H27A C27 H27B 107.7
C27 C28 H28A 109.5
C27 C28 H28B 109.5
H28A C28 H28B 109.5
C27 C28 H28C 109.5
H28A C28 H28C 109.5
H28B C28 H28C 109.5
N4 C29 C30 115.1(3)
N4 C29 H29A 108.5
C30 C29 H29A 108.5
N4 C29 H29B 108.5
C30 C29 H29B 108.5
H29A C29 H29B 107.5
O2 C30 O2' 72.1(5)
O2 C30 C29 121.4(4)
O2' C30 C29 124.7(5)
O2 C30 H30A 107.0
O2' C30 H30A 35.0
C29 C30 H30A 107.0
O2 C30 H30B 107.0
O2' C30 H30B 120.0
C29 C30 H30B 107.0
H30A C30 H30B 106.7
O2 C30 H30C 123.8
O2' C30 H30C 105.4
C29 C30 H30C 106.1
H30A C30 H30C 84.0
H30B C30 H30C 24.5
O2 C30 H30D 34.1
O2' C30 H30D 105.4
C29 C30 H30D 107.0
H30A C30 H30D 139.2
H30B C30 H30D 84.0
H30C C30 H30D 107.3
C26 N4 C29 121.7(2)
C26 N4 C27 119.9(2)
C29 N4 C27 118.0(2)
C4 O1 C8 110.44(19)
C30 O2 H30D 45.2
C30 O2 H2 109.5
H30D O2 H2 110.1
C30 O2' H2' 109.5

loop_
_geom_bond_atom_site_label_1
_geom_bond_atom_site_label_2
_geom_bond_distance
C1 N1 1.136(4)
C1 C2 1.434(4)
C2 C4 1.364(4)
C2 C3 1.414(4)
C3 N2 1.157(4)
C4 O1 1.331(3)
C4 C6 1.426(4)
C5 N3 1.134(4)
C5 C6 1.425(4)
C6 C7 1.373(4)
C7 C11 1.416(4)
C7 C8 1.517(4)
C8 O1 1.478(3)
C8 C10 1.511(4)
C8 C9 1.515(4)
C9 H9A 0.9600
C9 H9B 0.9600
C9 H9C 0.9600
C10 H10A 0.9600
C10 H10B 0.9600
C10 H10C 0.9600
C11 C12 1.345(4)
C11 H11 0.9300
C12 C13 1.433(4)
C12 H12 0.9300
C13 C15 1.402(4)
C13 C14 1.402(4)
C14 C16 1.388(4)
C14 H14 0.9300
C15 C17 1.363(4)
C15 H15 0.9300
C16 C18 1.399(4)
C16 H16 0.9300
C17 C18 1.378(4)
C17 H17 0.9300
C18 C19 1.470(4)
C19 C20 1.299(4)
C19 H19 0.9300
C20 C21 1.474(4)
C20 H20 0.9300
C21 C22 1.373(4)
C21 C23 1.391(4)
C22 C24 1.350(4)
C22 H22 0.9300
C23 C25 1.392(4)
C23 H23 0.9300
C24 C26 1.402(4)
C24 H24 0.9300
C25 C26 1.386(4)
C25 H25 0.9300
C26 N4 1.387(3)
C27 N4 1.452(4)
C27 C28 1.518(5)
C27 H27A 0.9700
C27 H27B 0.9700
C28 H28A 0.9600
C28 H28B 0.9600
C28 H28C 0.9600
C29 N4 1.445(4)
C29 C30 1.474(5)
C29 H29A 0.9700
C29 H29B 0.9700
C30 O2 1.326(5)
C30 O2' 1.404(7)
C30 H30A 0.9700
C30 H30B 0.9700
C30 H30C 0.9720
C30 H30D 0.9566
O2 H30D 0.7571
O2 H2 0.8200
O2' H2' 0.8200

loop_
_geom_hbond_atom_site_label_D
_geom_hbond_atom_site_label_H
_geom_hbond_atom_site_label_A
_geom_hbond_distance_DH
_geom_hbond_distance_HA
_geom_hbond_distance_DA
_geom_hbond_angle_DHA
_geom_hbond_site_symmetry_A
O2 H2 N2 0.82 2.32 2.888(5) 126.6 2_666
O2' H2' N2 0.82 2.35 3.125(9) 158.2 2_666
C20 H20 N1 0.93 2.80 3.675(4) 157.3 2_766
C14 H14 N3 0.93 2.80 3.450(4) 128.2 2_766

loop_
_geom_torsion_atom_site_label_1
_geom_torsion_atom_site_label_2
_geom_torsion_atom_site_label_3
_geom_torsion_atom_site_label_4
_geom_torsion
N1 C1 C2 C4 -141(9)
N1 C1 C2 C3 36(9)
C4 C2 C3 N2 -111(9)
C1 C2 C3 N2 72(9)
C3 C2 C4 O1 -1.7(4)
C1 C2 C4 O1 175.3(2)
C3 C2 C4 C6 179.5(3)
C1 C2 C4 C6 -3.6(5)
N3 C5 C6 C7 29(8)
N3 C5 C6 C4 -150(7)
O1 C4 C6 C7 -3.5(3)
C2 C4 C6 C7 175.4(3)
O1 C4 C6 C5 175.5(3)
C2 C4 C6 C5 -5.6(5)
C5 C6 C7 C11 2.8(5)
C4 C6 C7 C11 -178.2(2)
C5 C6 C7 C8 -176.9(3)
C4 C6 C7 C8 2.1(3)
C6 C7 C8 O1 -0.2(3)
C11 C7 C8 O1 -179.8(2)
C6 C7 C8 C10 114.2(3)
C11 C7 C8 C10 -65.5(3)
C6 C7 C8 C9 -114.1(3)
C11 C7 C8 C9 66.2(4)
C6 C7 C11 C12 171.4(3)
C8 C7 C11 C12 -9.0(5)
C7 C11 C12 C13 -178.6(3)
C11 C12 C13 C15 170.0(3)
C11 C12 C13 C14 -10.7(5)
C15 C13 C14 C16 1.7(4)
C12 C13 C14 C16 -177.6(3)
C14 C13 C15 C17 -0.6(5)
C12 C13 C15 C17 178.8(3)
C13 C14 C16 C18 -0.8(5)
C13 C15 C17 C18 -1.7(5)
C15 C17 C18 C16 2.6(5)
C15 C17 C18 C19 -178.6(3)
C14 C16 C18 C17 -1.4(5)
C14 C16 C18 C19 179.9(3)
C17 C18 C19 C20 179.5(3)
C16 C18 C19 C20 -1.9(5)
C18 C19 C20 C21 -179.9(3)
C19 C20 C21 C22 -165.8(3)
C19 C20 C21 C23 14.3(5)
C23 C21 C22 C24 -3.7(4)
C20 C21 C22 C24 176.5(3)
C22 C21 C23 C25 3.3(4)
C20 C21 C23 C25 -176.9(3)
C21 C22 C24 C26 1.6(5)
C21 C23 C25 C26 -0.7(5)
C23 C25 C26 N4 177.3(3)
C23 C25 C26 C24 -1.5(4)
C22 C24 C26 C25 1.1(4)
C22 C24 C26 N4 -177.7(3)
N4 C29 C30 O2 -62.0(6)
N4 C29 C30 O2' 27.1(7)
C25 C26 N4 C29 173.7(3)
C24 C26 N4 C29 -7.6(4)
C25 C26 N4 C27 1.0(4)
C24 C26 N4 C27 179.8(3)
C30 C29 N4 C26 92.5(4)
C30 C29 N4 C27 -94.7(4)
C28 C27 N4 C26 -79.3(4)
C28 C27 N4 C29 107.8(3)
C2 C4 O1 C8 -175.7(2)
C6 C4 O1 C8 3.4(3)
C10 C8 O1 C4 -120.9(2)
C9 C8 O1 C4 118.3(2)
C7 C8 O1 C4 -2.0(3)
